data_7158887
loop_
_publ_author_name
'Meng, Xiangrui'
'Guo, Weisi'
'Nan, Guang-Ming'
'Li, Ming'

_publ_section_title
;
 Synthesis of pyrrole disulfides via umpolung of \b-ketothioamides
;
_journal_name_full 'Organic &amp; Biomolecular Chemistry'
_journal_paper_doi 10.1039/D2OB01506D
_journal_year 2022
_chemical_formula_moiety 'C40 H34 N4 O6 S2, C H2 Cl2'
_chemical_formula_sum 'C41 H36 Cl2 N4 O6 S2'
_chemical_formula_weight 815.76
_space_group_crystal_system triclinic
_space_group_IT_number 2
_space_group_name_Hall '-P 1'
_space_group_name_H-M_alt 'P -1'
_atom_sites_solution_hydrogens mixed
_audit_creation_date 2015-12-02
_audit_creation_method
;
Olex2 1.2
(compiled 2015.09.30 svn.r3233 for OlexSys, GUI svn.r5103)
;
_audit_update_record
;
2018-04-18 deposited with the CCDC.	2022-09-20 downloaded from the CCDC.
;
_cell_angle_alpha 102.494(7)
_cell_angle_beta 94.881(5)
_cell_angle_gamma 91.629(5)
_cell_formula_units_Z 2
_cell_length_a 8.200(3)
_cell_length_b 14.629(5)
_cell_length_c 17.002(6)
_cell_measurement_reflns_used 6790
_cell_measurement_temperature 173.1500
_cell_measurement_theta_max 27.4830
_cell_measurement_theta_min 1.2321
_cell_volume 1981.7(12)
_computing_cell_refinement 'CrystalClear (Rigaku Inc., 2007)'
_computing_data_collection 'CrystalClear (Rigaku Inc., 2007)'
_computing_data_reduction 'CrystalClear (Rigaku Inc., 2007)'
_computing_molecular_graphics 'Olex2 (Dolomanov et al., 2009)'
_computing_publication_material 'CIFTAB (Sheldrick, 2013)'
_computing_structure_refinement 'SHELXL (Sheldrick, 2014)'
_computing_structure_solution
;
'SHELXT (Sheldrick, 2014)'
;
_diffrn_ambient_temperature 173.1500
_diffrn_detector_area_resol_mean 28.5714
_diffrn_measured_fraction_theta_full 0.990
_diffrn_measured_fraction_theta_max 0.981
_diffrn_measurement_details
;
scan:
	Number of images: 360
	           Slice: -110.0000 - 70.0000
	     Image width: 0.5000
	        Exp time: 10.0000
	   Rotation axis: Omega
	           Omega: 0.0000
	             Chi: 45.0000
	             Phi: 90.0000
	             XTD: 39.9565
	          2theta: -19.8344
scan:
	Number of images: 264
	           Slice: -77.0000 - 55.0000
	     Image width: 0.5000
	        Exp time: 10.0000
	   Rotation axis: Omega
	           Omega: 0.0000
	             Chi: 45.0000
	             Phi: 0.0000
	             XTD: 39.9565
	          2theta: -19.8344
scan:
	Number of images: 240
	           Slice: -110.0000 - 10.0000
	     Image width: 0.5000
	        Exp time: 10.0000
	   Rotation axis: Omega
	           Omega: 0.0000
	             Chi: 45.0000
	             Phi: 270.0000
	             XTD: 39.9565
	          2theta: -19.8344
;
_diffrn_measurement_device
;
Saturn724+ (2x2 bin mode)
;
_diffrn_measurement_device_details
;
AFC10: Fixed Chi 2 circle
;
_diffrn_measurement_device_type 'MM007-HF CCD(Saturn 724+)'
_diffrn_measurement_method '\w scans at fixed \c = 45\%'
_diffrn_orient_matrix_type d*Trek
_diffrn_orient_matrix_UB_11 0.0870
_diffrn_orient_matrix_UB_12 0.0454
_diffrn_orient_matrix_UB_13 -0.0734
_diffrn_orient_matrix_UB_21 0.0024
_diffrn_orient_matrix_UB_22 0.0608
_diffrn_orient_matrix_UB_23 0.0348
_diffrn_orient_matrix_UB_31 0.0454
_diffrn_orient_matrix_UB_32 -0.0088
_diffrn_orient_matrix_UB_33 0.0390
_diffrn_radiation_detector CCD
_diffrn_radiation_monochromator Confocal
_diffrn_radiation_type MoK\a
_diffrn_radiation_wavelength 0.71073
_diffrn_reflns_av_R_equivalents 0.0687
_diffrn_reflns_av_unetI/netI 0.0723
_diffrn_reflns_Laue_measured_fraction_full 0.990
_diffrn_reflns_Laue_measured_fraction_max 0.981
_diffrn_reflns_limit_h_max 10
_diffrn_reflns_limit_h_min -10
_diffrn_reflns_limit_k_max 18
_diffrn_reflns_limit_k_min -18
_diffrn_reflns_limit_l_max 22
_diffrn_reflns_limit_l_min -22
_diffrn_reflns_number 21520
_diffrn_reflns_point_group_measured_fraction_full 0.990
_diffrn_reflns_point_group_measured_fraction_max 0.981
_diffrn_reflns_theta_full 26.000
_diffrn_reflns_theta_max 27.481
_diffrn_reflns_theta_min 1.427
_diffrn_source 'Rotating Anode'
_diffrn_source_current 24.0000
_diffrn_source_power 1.2000
_diffrn_source_voltage 50.0000
_exptl_absorpt_coefficient_mu 0.322
_exptl_absorpt_correction_T_max 1.0000
_exptl_absorpt_correction_T_min 0.6608
_exptl_absorpt_correction_type multi-scan
_exptl_absorpt_process_details 'CrystalClear (Rigaku Inc., 2007)'
_exptl_crystal_colour yellow
_exptl_crystal_colour_primary yellow
_exptl_crystal_density_diffrn 1.367
_exptl_crystal_description rod
_exptl_crystal_F_000 848
_exptl_crystal_size_max 0.596
_exptl_crystal_size_mid 0.066
_exptl_crystal_size_min 0.035
_refine_diff_density_max 0.929
_refine_diff_density_min -0.500
_refine_diff_density_rms 0.067
_refine_ls_extinction_method none
_refine_ls_goodness_of_fit_ref 1.115
_refine_ls_hydrogen_treatment mixed
_refine_ls_matrix_type full
_refine_ls_number_parameters 533
_refine_ls_number_reflns 8909
_refine_ls_number_restraints 0
_refine_ls_restrained_S_all 1.115
_refine_ls_R_factor_all 0.0960
_refine_ls_R_factor_gt 0.0772
_refine_ls_shift/su_max 0.001
_refine_ls_shift/su_mean 0.000
_refine_ls_structure_factor_coef Fsqd
_refine_ls_weighting_details 'w=1/[\s^2^(Fo^2^)+(0.0551P)^2^+1.9572P] where P=(Fo^2^+2Fc^2^)/3'
_refine_ls_weighting_scheme calc
_refine_ls_wR_factor_gt 0.1684
_refine_ls_wR_factor_ref 0.1797
_reflns_Friedel_coverage 0.000
_reflns_number_gt 7251
_reflns_number_total 8909
_reflns_threshold_expression 'I > 2\s(I)'
_cod_data_source_file d2ob01506d2.cif
_cod_data_source_block mx4339
_cod_original_cell_volume 1981.8(11)
_cod_database_code 7158887
_shelx_space_group_comment
;
The symmetry employed for this shelxl refinement is uniquely defined
by the following loop, which should always be used as a source of
symmetry information in preference to the above space-group names.
They are only intended as comments.
;
_diffrn_number_total 8910
_olex2_refinement_description
;
1. Fixed Uiso
 At 1.2 times of:
  All C(H) groups, All C(H,H) groups, All C(H,H,H,H) groups
 At 1.5 times of:
  All C(H,H,H) groups
2. Others
 Sof(H41C)=Sof(H41D)=Sof(Cl2A)=Sof(Cl1A)=1-FVAR(1)
 Sof(Cl1)=Sof(Cl2)=Sof(H41A)=Sof(H41B)=FVAR(1)
3.a Secondary CH2 refined with riding coordinates:
 C13(H13A,H13B), C33(H33A,H33B), C41(H41A,H41B), C41(H41C,H41D)
3.b Aromatic/amide H refined with riding coordinates:
 C7(H7), C8(H8), C9(H9), C10(H10), C11(H11), C16(H16), C17(H17), C18(H18),
 C19(H19), C20(H20), C27(H27), C28(H28), C29(H29), C30(H30), C31(H31), C36(H36),
  C37(H37), C38(H38), C39(H39), C40(H40)
3.c Idealised Me refined as rotating group:
 C14(H14A,H14B,H14C), C34(H34A,H34B,H34C)
;
_shelx_shelxl_version_number 2014/7
_olex2_submission_special_instructions 'No special instructions were received'

loop_
_space_group_symop_operation_xyz
'x, y, z'
'-x, -y, -z'

loop_
_atom_site_label
_atom_site_type_symbol
_atom_site_fract_x
_atom_site_fract_y
_atom_site_fract_z
_atom_site_U_iso_or_equiv
_atom_site_adp_type
_atom_site_occupancy
_atom_site_site_symmetry_order
_atom_site_calc_flag
_atom_site_refinement_flags_posn
_atom_site_refinement_flags_adp
_atom_site_refinement_flags_occupancy
_atom_site_disorder_assembly
_atom_site_disorder_group
S1 S 0.40078(9) 0.30119(5) 0.66354(5) 0.03073(19) Uani 1 1 d . . . . .
S2 S 0.42872(9) 0.42895(5) 0.62633(4) 0.02841(18) Uani 1 1 d . . . . .
O1 O 0.7596(3) 0.33690(16) 0.78551(14) 0.0456(6) Uani 1 1 d . . . . .
O2 O 1.0108(3) 0.05669(17) 0.58141(14) 0.0425(6) Uani 1 1 d . . . . .
O3 O 1.0229(3) 0.15258(15) 0.70454(13) 0.0343(5) Uani 1 1 d . . . . .
O4 O 0.3396(3) 0.64635(16) 0.77690(14) 0.0374(5) Uani 1 1 d . . . . .
O5 O 0.9398(3) 0.70618(17) 0.86880(14) 0.0414(6) Uani 1 1 d . . . . .
O6 O 0.6738(3) 0.71741(16) 0.89255(13) 0.0353(5) Uani 1 1 d . . . . .
N1 N 0.5637(3) 0.18526(17) 0.54730(15) 0.0303(6) Uani 1 1 d . . . . .
N2 N 0.7392(4) 0.0835(2) 0.47004(18) 0.0417(7) Uani 1 1 d . . . . .
N3 N 0.7512(3) 0.49122(18) 0.67189(14) 0.0278(5) Uani 1 1 d . . . . .
N4 N 1.0049(3) 0.5705(2) 0.72699(19) 0.0413(7) Uani 1 1 d . . . . .
C1 C 0.5620(4) 0.2355(2) 0.62813(18) 0.0287(6) Uani 1 1 d . . . . .
C2 C 0.6971(4) 0.2134(2) 0.67181(18) 0.0294(6) Uani 1 1 d . . . . .
C3 C 0.7871(4) 0.1495(2) 0.61786(18) 0.0307(6) Uani 1 1 d . . . . .
C4 C 0.7009(4) 0.1355(2) 0.54107(18) 0.0320(7) Uani 1 1 d . . . . .
C5 C 0.7397(4) 0.2526(2) 0.76055(19) 0.0333(7) Uani 1 1 d . . . . .
C6 C 0.7544(4) 0.1871(2) 0.81646(18) 0.0347(7) Uani 1 1 d . . . . .
C7 C 0.8228(4) 0.2219(3) 0.89578(19) 0.0413(8) Uani 1 1 d . . . . .
H7 H 0.8569 0.2849 0.9125 0.050 Uiso 1 1 calc R . . . .
C8 C 0.8401(5) 0.1635(3) 0.9498(2) 0.0485(9) Uani 1 1 d . . . . .
H8 H 0.8865 0.1872 1.0024 0.058 Uiso 1 1 calc R . . . .
C9 C 0.7893(5) 0.0713(3) 0.9260(2) 0.0554(10) Uani 1 1 d . . . . .
H9 H 0.8013 0.0322 0.9623 0.066 Uiso 1 1 calc R . . . .
C10 C 0.7195(6) 0.0359(3) 0.8473(2) 0.0547(10) Uani 1 1 d . . . . .
H10 H 0.6839 -0.0268 0.8312 0.066 Uiso 1 1 calc R . . . .
C11 C 0.7030(5) 0.0936(2) 0.7929(2) 0.0413(8) Uani 1 1 d . . . . .
H11 H 0.6571 0.0695 0.7403 0.050 Uiso 1 1 calc R . . . .
C12 C 0.9479(4) 0.1144(2) 0.63104(18) 0.0320(7) Uani 1 1 d . . . . .
C13 C 1.1806(4) 0.1164(2) 0.7244(2) 0.0365(7) Uani 1 1 d . . . . .
H13A H 1.2579 0.1275 0.6870 0.044 Uiso 1 1 calc R . . . .
H13B H 1.1694 0.0495 0.7213 0.044 Uiso 1 1 calc R . . . .
C14 C 1.2395(5) 0.1671(3) 0.8090(2) 0.0530(10) Uani 1 1 d . . . . .
H14A H 1.2481 0.2332 0.8115 0.080 Uiso 1 1 calc GR . . . .
H14B H 1.3450 0.1458 0.8240 0.080 Uiso 1 1 calc GR . . . .
H14C H 1.1632 0.1545 0.8455 0.080 Uiso 1 1 calc GR . . . .
C15 C 0.4495(4) 0.1908(2) 0.47931(18) 0.0292(6) Uani 1 1 d . . . . .
C16 C 0.3166(5) 0.1289(3) 0.4570(2) 0.0494(9) Uani 1 1 d . . . . .
H16 H 0.2952 0.0845 0.4870 0.059 Uiso 1 1 calc R . . . .
C17 C 0.2141(5) 0.1340(3) 0.3885(3) 0.0608(12) Uani 1 1 d . . . . .
H17 H 0.1232 0.0926 0.3728 0.073 Uiso 1 1 calc R . . . .
C18 C 0.2454(5) 0.1993(3) 0.3440(2) 0.0474(9) Uani 1 1 d . . . . .
H18 H 0.1782 0.2008 0.2974 0.057 Uiso 1 1 calc R . . . .
C19 C 0.3755(5) 0.2620(3) 0.3686(2) 0.0553(10) Uani 1 1 d . . . . .
H19 H 0.3948 0.3077 0.3397 0.066 Uiso 1 1 calc R . . . .
C20 C 0.4788(5) 0.2580(3) 0.4362(2) 0.0479(9) Uani 1 1 d . . . . .
H20 H 0.5680 0.3006 0.4525 0.058 Uiso 1 1 calc R . . . .
C21 C 0.5847(3) 0.4954(2) 0.68883(17) 0.0247(6) Uani 1 1 d . . . . .
C22 C 0.5787(3) 0.5613(2) 0.75922(16) 0.0256(6) Uani 1 1 d . . . . .
C23 C 0.7403(4) 0.5998(2) 0.78626(17) 0.0268(6) Uani 1 1 d . . . . .
C24 C 0.8432(4) 0.5540(2) 0.73043(17) 0.0288(6) Uani 1 1 d . . . . .
C25 C 0.4237(4) 0.5872(2) 0.79885(17) 0.0267(6) Uani 1 1 d . . . . .
C26 C 0.3771(4) 0.5383(2) 0.86169(17) 0.0291(6) Uani 1 1 d . . . . .
C27 C 0.2549(4) 0.5745(2) 0.9105(2) 0.0359(7) Uani 1 1 d . . . . .
H27 H 0.2084 0.6303 0.9050 0.043 Uiso 1 1 calc R . . . .
C28 C 0.2033(5) 0.5276(3) 0.9666(2) 0.0467(9) Uani 1 1 d . . . . .
H28 H 0.1225 0.5519 0.9993 0.056 Uiso 1 1 calc R . . . .
C29 C 0.2717(5) 0.4445(3) 0.9741(2) 0.0492(9) Uani 1 1 d . . . . .
H29 H 0.2349 0.4123 1.0113 0.059 Uiso 1 1 calc R . . . .
C30 C 0.3939(5) 0.4086(2) 0.9273(2) 0.0429(8) Uani 1 1 d . . . . .
H30 H 0.4397 0.3527 0.9332 0.052 Uiso 1 1 calc R . . . .
C31 C 0.4486(4) 0.4560(2) 0.87128(18) 0.0323(7) Uani 1 1 d . . . . .
H31 H 0.5326 0.4327 0.8404 0.039 Uiso 1 1 calc R . . . .
C32 C 0.7969(4) 0.6773(2) 0.85164(18) 0.0291(6) Uani 1 1 d . . . . .
C33 C 0.7208(5) 0.7987(3) 0.9567(2) 0.0453(9) Uani 1 1 d . . . . .
H33A H 0.7913 0.8419 0.9375 0.054 Uiso 1 1 calc R . . . .
H33B H 0.7799 0.7800 1.0021 0.054 Uiso 1 1 calc R . . . .
C34 C 0.5670(5) 0.8444(3) 0.9820(3) 0.0573(11) Uani 1 1 d . . . . .
H34A H 0.5109 0.8638 0.9369 0.086 Uiso 1 1 calc GR . . . .
H34B H 0.5940 0.8981 1.0254 0.086 Uiso 1 1 calc GR . . . .
H34C H 0.4975 0.8006 0.9999 0.086 Uiso 1 1 calc GR . . . .
C35 C 0.8138(3) 0.4391(2) 0.60025(17) 0.0277(6) Uani 1 1 d . . . . .
C36 C 0.9236(4) 0.3706(2) 0.6062(2) 0.0344(7) Uani 1 1 d . . . . .
H36 H 0.9537 0.3565 0.6560 0.041 Uiso 1 1 calc R . . . .
C37 C 0.9888(4) 0.3229(2) 0.5369(2) 0.0389(8) Uani 1 1 d . . . . .
H37 H 1.0637 0.2771 0.5403 0.047 Uiso 1 1 calc R . . . .
C38 C 0.9424(4) 0.3437(2) 0.4632(2) 0.0401(8) Uani 1 1 d . . . . .
H38 H 0.9859 0.3116 0.4169 0.048 Uiso 1 1 calc R . . . .
C39 C 0.8317(4) 0.4119(2) 0.45761(19) 0.0368(7) Uani 1 1 d . . . . .
H39 H 0.7996 0.4249 0.4075 0.044 Uiso 1 1 calc R . . . .
C40 C 0.7682(4) 0.4610(2) 0.52666(18) 0.0311(6) Uani 1 1 d . . . . .
H40 H 0.6958 0.5082 0.5235 0.037 Uiso 1 1 calc R . . . .
Cl1 Cl 0.0766(3) 0.92503(19) 0.83841(19) 0.0704(7) Uani 0.699(4) 1 d . . P A 1
Cl2 Cl 0.3605(3) 0.87920(17) 0.74800(15) 0.0894(9) Uani 0.699(4) 1 d . . P A 1
C41 C 0.2017(7) 0.8394(3) 0.7992(4) 0.0761(14) Uani 1 1 d . . . . .
H41A H 0.1362 0.7898 0.7617 0.091 Uiso 0.699(4) 1 calc R . P A 1
H41B H 0.2507 0.8130 0.8427 0.091 Uiso 0.699(4) 1 calc R . P A 1
H41C H 0.3028 0.8171 0.8205 0.091 Uiso 0.301(4) 1 calc R . P A 2
H41D H 0.1143 0.7940 0.8009 0.091 Uiso 0.301(4) 1 calc R . P A 2
Cl2A Cl 0.2171(7) 0.8432(3) 0.7066(3) 0.0793(19) Uani 0.301(4) 1 d . . P A 2
Cl1A Cl 0.1617(17) 0.9477(5) 0.8640(4) 0.125(4) Uani 0.301(4) 1 d . . P A 2
H4A H 1.058(5) 0.534(3) 0.693(2) 0.050(11) Uiso 1 1 d . . . . .
H4B H 1.060(5) 0.608(3) 0.768(3) 0.053(12) Uiso 1 1 d . . . . .
H2A H 0.826(5) 0.055(3) 0.465(2) 0.040(10) Uiso 1 1 d . . . . .
H2B H 0.686(6) 0.088(3) 0.427(3) 0.071(15) Uiso 1 1 d . . . . .

loop_
_atom_site_aniso_label
_atom_site_aniso_U_11
_atom_site_aniso_U_22
_atom_site_aniso_U_33
_atom_site_aniso_U_23
_atom_site_aniso_U_13
_atom_site_aniso_U_12
S1 0.0300(4) 0.0280(4) 0.0344(4) 0.0040(3) 0.0097(3) 0.0067(3)
S2 0.0255(4) 0.0286(4) 0.0302(4) 0.0048(3) 0.0011(3) 0.0047(3)
O1 0.0605(17) 0.0329(12) 0.0388(13) -0.0035(10) 0.0043(11) 0.0106(11)
O2 0.0451(14) 0.0437(13) 0.0345(12) -0.0029(10) 0.0043(10) 0.0219(11)
O3 0.0330(12) 0.0367(12) 0.0315(11) 0.0019(9) 0.0036(9) 0.0127(10)
O4 0.0304(12) 0.0382(12) 0.0486(13) 0.0165(10) 0.0094(10) 0.0145(10)
O5 0.0288(12) 0.0439(13) 0.0441(13) -0.0057(11) 0.0013(10) 0.0012(10)
O6 0.0307(12) 0.0386(12) 0.0325(11) -0.0034(9) 0.0070(9) 0.0052(10)
N1 0.0350(14) 0.0283(13) 0.0276(12) 0.0047(10) 0.0030(10) 0.0097(11)
N2 0.0485(19) 0.0446(17) 0.0299(15) 0.0003(12) 0.0056(13) 0.0234(15)
N3 0.0234(12) 0.0328(13) 0.0263(12) 0.0036(10) 0.0051(9) 0.0033(10)
N4 0.0253(14) 0.0578(19) 0.0355(15) -0.0028(14) 0.0077(12) -0.0016(13)
C1 0.0346(16) 0.0215(13) 0.0300(15) 0.0030(11) 0.0080(12) 0.0088(12)
C2 0.0323(16) 0.0255(14) 0.0308(15) 0.0042(12) 0.0075(12) 0.0076(12)
C3 0.0358(17) 0.0282(15) 0.0285(15) 0.0048(12) 0.0051(12) 0.0121(13)
C4 0.0369(17) 0.0293(15) 0.0300(15) 0.0044(12) 0.0068(12) 0.0095(13)
C5 0.0316(16) 0.0337(16) 0.0332(16) 0.0011(13) 0.0068(12) 0.0108(13)
C6 0.0333(17) 0.0414(18) 0.0284(15) 0.0017(13) 0.0096(12) 0.0091(14)
C7 0.043(2) 0.050(2) 0.0310(16) 0.0055(15) 0.0088(14) 0.0056(16)
C8 0.048(2) 0.069(3) 0.0307(17) 0.0099(17) 0.0107(15) 0.0150(19)
C9 0.067(3) 0.064(3) 0.042(2) 0.0221(19) 0.0148(19) 0.016(2)
C10 0.077(3) 0.044(2) 0.046(2) 0.0154(17) 0.014(2) 0.006(2)
C11 0.048(2) 0.0417(19) 0.0351(17) 0.0087(14) 0.0062(14) 0.0061(16)
C12 0.0386(17) 0.0283(15) 0.0283(15) 0.0018(12) 0.0081(12) 0.0081(13)
C13 0.0325(17) 0.0398(18) 0.0384(17) 0.0091(14) 0.0058(13) 0.0087(14)
C14 0.046(2) 0.067(3) 0.041(2) 0.0022(18) -0.0051(16) 0.0041(19)
C15 0.0318(16) 0.0268(14) 0.0284(14) 0.0027(12) 0.0056(12) 0.0084(12)
C16 0.049(2) 0.042(2) 0.059(2) 0.0179(18) -0.0034(18) -0.0081(17)
C17 0.046(2) 0.051(2) 0.078(3) 0.010(2) -0.022(2) -0.0118(19)
C18 0.041(2) 0.055(2) 0.0409(19) 0.0006(17) -0.0050(15) 0.0141(18)
C19 0.056(2) 0.070(3) 0.046(2) 0.032(2) -0.0039(18) 0.000(2)
C20 0.044(2) 0.055(2) 0.048(2) 0.0226(17) -0.0039(16) -0.0135(18)
C21 0.0207(14) 0.0259(14) 0.0274(14) 0.0047(11) 0.0041(11) 0.0046(11)
C22 0.0249(14) 0.0287(14) 0.0245(13) 0.0073(11) 0.0042(11) 0.0054(12)
C23 0.0259(15) 0.0281(14) 0.0271(14) 0.0069(12) 0.0043(11) 0.0041(12)
C24 0.0256(15) 0.0335(16) 0.0278(14) 0.0075(12) 0.0028(11) 0.0024(12)
C25 0.0247(14) 0.0246(14) 0.0299(14) 0.0030(11) 0.0035(11) 0.0040(12)
C26 0.0285(15) 0.0314(15) 0.0270(14) 0.0040(12) 0.0055(11) 0.0024(12)
C27 0.0302(17) 0.0388(18) 0.0387(17) 0.0047(14) 0.0112(13) 0.0058(14)
C28 0.042(2) 0.055(2) 0.045(2) 0.0083(17) 0.0191(16) -0.0006(17)
C29 0.060(2) 0.050(2) 0.0405(19) 0.0155(17) 0.0112(17) -0.0105(19)
C30 0.055(2) 0.0365(18) 0.0381(18) 0.0110(15) 0.0038(16) 0.0011(16)
C31 0.0401(18) 0.0292(15) 0.0261(14) 0.0021(12) 0.0052(12) 0.0044(13)
C32 0.0289(16) 0.0298(15) 0.0284(14) 0.0053(12) 0.0037(11) 0.0057(12)
C33 0.043(2) 0.0420(19) 0.0431(19) -0.0093(15) 0.0066(15) 0.0072(16)
C34 0.056(3) 0.051(2) 0.060(2) -0.0050(19) 0.016(2) 0.0194(19)
C35 0.0227(14) 0.0304(15) 0.0290(14) 0.0022(12) 0.0083(11) -0.0003(12)
C36 0.0335(17) 0.0362(17) 0.0355(16) 0.0108(13) 0.0046(13) 0.0062(14)
C37 0.0358(18) 0.0361(17) 0.0445(19) 0.0043(14) 0.0113(14) 0.0094(14)
C38 0.0349(18) 0.0447(19) 0.0367(17) -0.0047(14) 0.0160(14) 0.0025(15)
C39 0.0368(18) 0.0431(19) 0.0313(16) 0.0070(14) 0.0110(13) 0.0010(15)
C40 0.0285(16) 0.0345(16) 0.0309(15) 0.0062(12) 0.0069(12) 0.0039(13)
Cl1 0.0793(15) 0.0535(13) 0.0860(19) 0.0231(12) 0.0272(12) 0.0156(10)
Cl2 0.0755(15) 0.0998(16) 0.1019(17) 0.0320(13) 0.0230(12) 0.0393(12)
C41 0.073(3) 0.055(3) 0.100(4) 0.014(3) 0.010(3) 0.008(2)
Cl2A 0.115(5) 0.068(3) 0.057(2) 0.0128(19) 0.020(2) 0.021(3)
Cl1A 0.256(13) 0.069(4) 0.055(3) 0.016(3) 0.034(5) 0.043(6)

loop_
_atom_type_symbol
_atom_type_description
_atom_type_scat_dispersion_real
_atom_type_scat_dispersion_imag
_atom_type_scat_source
C C 0.0033 0.0016 'International Tables Vol C Tables 4.2.6.8 and 6.1.1.4'
H H 0.0000 0.0000 'International Tables Vol C Tables 4.2.6.8 and 6.1.1.4'
Cl Cl 0.1484 0.1585 'International Tables Vol C Tables 4.2.6.8 and 6.1.1.4'
N N 0.0061 0.0033 'International Tables Vol C Tables 4.2.6.8 and 6.1.1.4'
O O 0.0106 0.0060 'International Tables Vol C Tables 4.2.6.8 and 6.1.1.4'
S S 0.1246 0.1234 'International Tables Vol C Tables 4.2.6.8 and 6.1.1.4'

loop_
_geom_angle_atom_site_label_1
_geom_angle_atom_site_label_2
_geom_angle_atom_site_label_3
_geom_angle
_geom_angle_site_symmetry_1
_geom_angle_site_symmetry_3
_geom_angle_publ_flag
C1 S1 S2 105.60(11) . . ?
C21 S2 S1 107.86(10) . . ?
C12 O3 C13 116.2(2) . . ?
C32 O6 C33 115.7(2) . . ?
C1 N1 C15 127.1(2) . . ?
C4 N1 C1 108.8(2) . . ?
C4 N1 C15 123.8(2) . . ?
C4 N2 H2A 123(3) . . ?
C4 N2 H2B 119(3) . . ?
H2A N2 H2B 117(4) . . ?
C21 N3 C35 126.8(2) . . ?
C24 N3 C21 109.0(2) . . ?
C24 N3 C35 123.8(2) . . ?
C24 N4 H4A 121(3) . . ?
C24 N4 H4B 118(3) . . ?
H4A N4 H4B 119(4) . . ?
N1 C1 S1 123.6(2) . . ?
C2 C1 S1 128.0(2) . . ?
C2 C1 N1 107.9(2) . . ?
C1 C2 C3 107.9(3) . . ?
C1 C2 C5 124.3(3) . . ?
C3 C2 C5 127.8(3) . . ?
C2 C3 C12 129.9(3) . . ?
C4 C3 C2 106.7(3) . . ?
C4 C3 C12 122.7(3) . . ?
N1 C4 C3 108.6(3) . . ?
N2 C4 N1 122.3(3) . . ?
N2 C4 C3 129.1(3) . . ?
O1 C5 C2 119.6(3) . . ?
O1 C5 C6 121.3(3) . . ?
C6 C5 C2 119.0(3) . . ?
C7 C6 C5 118.4(3) . . ?
C11 C6 C5 122.6(3) . . ?
C11 C6 C7 119.0(3) . . ?
C6 C7 H7 119.8 . . ?
C8 C7 C6 120.5(4) . . ?
C8 C7 H7 119.8 . . ?
C7 C8 H8 119.9 . . ?
C9 C8 C7 120.1(4) . . ?
C9 C8 H8 119.9 . . ?
C8 C9 H9 120.0 . . ?
C8 C9 C10 119.9(4) . . ?
C10 C9 H9 120.0 . . ?
C9 C10 H10 119.9 . . ?
C11 C10 C9 120.2(4) . . ?
C11 C10 H10 119.9 . . ?
C6 C11 H11 119.9 . . ?
C10 C11 C6 120.2(3) . . ?
C10 C11 H11 119.9 . . ?
O2 C12 O3 122.7(3) . . ?
O2 C12 C3 124.5(3) . . ?
O3 C12 C3 112.8(3) . . ?
O3 C13 H13A 110.3 . . ?
O3 C13 H13B 110.3 . . ?
O3 C13 C14 107.0(3) . . ?
H13A C13 H13B 108.6 . . ?
C14 C13 H13A 110.3 . . ?
C14 C13 H13B 110.3 . . ?
C13 C14 H14A 109.5 . . ?
C13 C14 H14B 109.5 . . ?
C13 C14 H14C 109.5 . . ?
H14A C14 H14B 109.5 . . ?
H14A C14 H14C 109.5 . . ?
H14B C14 H14C 109.5 . . ?
C16 C15 N1 120.7(3) . . ?
C16 C15 C20 120.7(3) . . ?
C20 C15 N1 118.6(3) . . ?
C15 C16 H16 120.7 . . ?
C15 C16 C17 118.6(4) . . ?
C17 C16 H16 120.7 . . ?
C16 C17 H17 119.5 . . ?
C18 C17 C16 120.9(4) . . ?
C18 C17 H17 119.5 . . ?
C17 C18 H18 120.2 . . ?
C19 C18 C17 119.5(3) . . ?
C19 C18 H18 120.2 . . ?
C18 C19 H19 119.8 . . ?
C18 C19 C20 120.5(4) . . ?
C20 C19 H19 119.8 . . ?
C15 C20 C19 119.8(3) . . ?
C15 C20 H20 120.1 . . ?
C19 C20 H20 120.1 . . ?
N3 C21 S2 122.9(2) . . ?
C22 C21 S2 129.9(2) . . ?
C22 C21 N3 107.1(2) . . ?
C21 C22 C23 108.5(2) . . ?
C21 C22 C25 124.2(3) . . ?
C23 C22 C25 127.3(3) . . ?
C22 C23 C32 130.2(3) . . ?
C24 C23 C22 106.7(2) . . ?
C24 C23 C32 122.8(3) . . ?
N3 C24 C23 108.7(3) . . ?
N4 C24 N3 122.2(3) . . ?
N4 C24 C23 128.8(3) . . ?
O4 C25 C22 119.1(3) . . ?
O4 C25 C26 122.3(3) . . ?
C26 C25 C22 118.6(2) . . ?
C27 C26 C25 119.0(3) . . ?
C31 C26 C25 121.3(3) . . ?
C31 C26 C27 119.7(3) . . ?
C26 C27 H27 119.9 . . ?
C28 C27 C26 120.1(3) . . ?
C28 C27 H27 119.9 . . ?
C27 C28 H28 120.1 . . ?
C27 C28 C29 119.8(3) . . ?
C29 C28 H28 120.1 . . ?
C28 C29 H29 119.6 . . ?
C30 C29 C28 120.8(3) . . ?
C30 C29 H29 119.6 . . ?
C29 C30 H30 120.1 . . ?
C29 C30 C31 119.9(3) . . ?
C31 C30 H30 120.1 . . ?
C26 C31 C30 119.7(3) . . ?
C26 C31 H31 120.2 . . ?
C30 C31 H31 120.2 . . ?
O5 C32 O6 122.4(3) . . ?
O5 C32 C23 124.9(3) . . ?
O6 C32 C23 112.7(3) . . ?
O6 C33 H33A 110.2 . . ?
O6 C33 H33B 110.2 . . ?
O6 C33 C34 107.4(3) . . ?
H33A C33 H33B 108.5 . . ?
C34 C33 H33A 110.2 . . ?
C34 C33 H33B 110.2 . . ?
C33 C34 H34A 109.5 . . ?
C33 C34 H34B 109.5 . . ?
C33 C34 H34C 109.5 . . ?
H34A C34 H34B 109.5 . . ?
H34A C34 H34C 109.5 . . ?
H34B C34 H34C 109.5 . . ?
C36 C35 N3 119.7(3) . . ?
C36 C35 C40 121.0(3) . . ?
C40 C35 N3 119.2(3) . . ?
C35 C36 H36 120.3 . . ?
C35 C36 C37 119.4(3) . . ?
C37 C36 H36 120.3 . . ?
C36 C37 H37 120.0 . . ?
C38 C37 C36 119.9(3) . . ?
C38 C37 H37 120.0 . . ?
C37 C38 H38 119.8 . . ?
C37 C38 C39 120.4(3) . . ?
C39 C38 H38 119.8 . . ?
C38 C39 H39 120.0 . . ?
C38 C39 C40 120.1(3) . . ?
C40 C39 H39 120.0 . . ?
C35 C40 C39 119.2(3) . . ?
C35 C40 H40 120.4 . . ?
C39 C40 H40 120.4 . . ?
Cl1 C41 Cl2 113.7(3) . . ?
Cl1 C41 H41A 108.8 . . ?
Cl1 C41 H41B 108.8 . . ?
Cl2 C41 H41A 108.8 . . ?
Cl2 C41 H41B 108.8 . . ?
H41A C41 H41B 107.7 . . ?
H41C C41 H41D 107.5 . . ?
Cl2A C41 H41C 108.4 . . ?
Cl2A C41 H41D 108.4 . . ?
Cl2A C41 Cl1A 115.4(4) . . ?
Cl1A C41 H41C 108.4 . . ?
Cl1A C41 H41D 108.4 . . ?

loop_
_geom_bond_atom_site_label_1
_geom_bond_atom_site_label_2
_geom_bond_distance
_geom_bond_site_symmetry_2
_geom_bond_publ_flag
S1 S2 2.1114(12) . ?
S1 C1 1.730(3) . ?
S2 C21 1.721(3) . ?
O1 C5 1.215(4) . ?
O2 C12 1.217(4) . ?
O3 C12 1.342(4) . ?
O3 C13 1.452(4) . ?
O4 C25 1.222(4) . ?
O5 C32 1.223(4) . ?
O6 C32 1.351(4) . ?
O6 C33 1.447(4) . ?
N1 C1 1.413(4) . ?
N1 C4 1.357(4) . ?
N1 C15 1.442(4) . ?
N2 C4 1.348(4) . ?
N2 H2A 0.84(4) . ?
N2 H2B 0.84(5) . ?
N3 C21 1.419(4) . ?
N3 C24 1.356(4) . ?
N3 C35 1.434(4) . ?
N4 C24 1.350(4) . ?
N4 H4A 0.86(4) . ?
N4 H4B 0.88(4) . ?
C1 C2 1.367(4) . ?
C2 C3 1.429(4) . ?
C2 C5 1.501(4) . ?
C3 C4 1.402(4) . ?
C3 C12 1.446(4) . ?
C5 C6 1.490(5) . ?
C6 C7 1.397(4) . ?
C6 C11 1.382(5) . ?
C7 H7 0.9300 . ?
C7 C8 1.384(5) . ?
C8 H8 0.9300 . ?
C8 C9 1.364(6) . ?
C9 H9 0.9300 . ?
C9 C10 1.393(6) . ?
C10 H10 0.9300 . ?
C10 C11 1.381(5) . ?
C11 H11 0.9300 . ?
C13 H13A 0.9700 . ?
C13 H13B 0.9700 . ?
C13 C14 1.499(5) . ?
C14 H14A 0.9600 . ?
C14 H14B 0.9600 . ?
C14 H14C 0.9600 . ?
C15 C16 1.369(5) . ?
C15 C20 1.376(5) . ?
C16 H16 0.9300 . ?
C16 C17 1.394(5) . ?
C17 H17 0.9300 . ?
C17 C18 1.372(6) . ?
C18 H18 0.9300 . ?
C18 C19 1.362(5) . ?
C19 H19 0.9300 . ?
C19 C20 1.381(5) . ?
C20 H20 0.9300 . ?
C21 C22 1.370(4) . ?
C22 C23 1.423(4) . ?
C22 C25 1.509(4) . ?
C23 C24 1.398(4) . ?
C23 C32 1.440(4) . ?
C25 C26 1.477(4) . ?
C26 C27 1.398(4) . ?
C26 C31 1.389(4) . ?
C27 H27 0.9300 . ?
C27 C28 1.376(5) . ?
C28 H28 0.9300 . ?
C28 C29 1.380(6) . ?
C29 H29 0.9300 . ?
C29 C30 1.378(5) . ?
C30 H30 0.9300 . ?
C30 C31 1.389(5) . ?
C31 H31 0.9300 . ?
C33 H33A 0.9700 . ?
C33 H33B 0.9700 . ?
C33 C34 1.497(5) . ?
C34 H34A 0.9600 . ?
C34 H34B 0.9600 . ?
C34 H34C 0.9600 . ?
C35 C36 1.379(4) . ?
C35 C40 1.382(4) . ?
C36 H36 0.9300 . ?
C36 C37 1.390(4) . ?
C37 H37 0.9300 . ?
C37 C38 1.378(5) . ?
C38 H38 0.9300 . ?
C38 C39 1.381(5) . ?
C39 H39 0.9300 . ?
C39 C40 1.388(4) . ?
C40 H40 0.9300 . ?
Cl1 C41 1.701(6) . ?
Cl2 C41 1.778(6) . ?
C41 H41A 0.9700 . ?
C41 H41B 0.9700 . ?
C41 H41C 0.9700 . ?
C41 H41D 0.9700 . ?
C41 Cl2A 1.603(7) . ?
C41 Cl1A 1.779(9) . ?

loop_
_geom_hbond_atom_site_label_D
_geom_hbond_atom_site_label_H
_geom_hbond_atom_site_label_A
_geom_hbond_distance_DH
_geom_hbond_distance_HA
_geom_hbond_distance_DA
_geom_hbond_angle_DHA
_geom_hbond_site_symmetry_A
N4 H4B O4 0.88(4) 2.33(4) 2.917(4) 125(3) 1_655
N4 H4B O5 0.88(4) 2.29(4) 2.871(4) 124(3) .
N2 H2A O2 0.84(4) 2.20(4) 2.990(4) 158(3) 2_756
N2 H2A O2 0.84(4) 2.38(4) 2.890(4) 120(3) .
N2 H2B Cl2A 0.84(5) 2.84(5) 3.442(5) 131(4) 2_666

loop_
_geom_torsion_atom_site_label_1
_geom_torsion_atom_site_label_2
_geom_torsion_atom_site_label_3
_geom_torsion_atom_site_label_4
_geom_torsion
_geom_torsion_site_symmetry_1
_geom_torsion_site_symmetry_2
_geom_torsion_site_symmetry_3
_geom_torsion_site_symmetry_4
_geom_torsion_publ_flag
S1 S2 C21 N3 89.9(2) . . . . ?
S1 S2 C21 C22 -92.3(3) . . . . ?
S1 C1 C2 C3 173.7(2) . . . . ?
S1 C1 C2 C5 -7.3(5) . . . . ?
S2 S1 C1 N1 -79.6(3) . . . . ?
S2 S1 C1 C2 108.6(3) . . . . ?
S2 C21 C22 C23 -177.3(2) . . . . ?
S2 C21 C22 C25 2.2(5) . . . . ?
O1 C5 C6 C7 -12.4(5) . . . . ?
O1 C5 C6 C11 167.5(3) . . . . ?
O4 C25 C26 C27 -14.8(4) . . . . ?
O4 C25 C26 C31 163.2(3) . . . . ?
N1 C1 C2 C3 0.9(3) . . . . ?
N1 C1 C2 C5 179.9(3) . . . . ?
N1 C15 C16 C17 -176.9(3) . . . . ?
N1 C15 C20 C19 177.0(3) . . . . ?
N3 C21 C22 C23 0.8(3) . . . . ?
N3 C21 C22 C25 -179.7(3) . . . . ?
N3 C35 C36 C37 -177.4(3) . . . . ?
N3 C35 C40 C39 178.6(3) . . . . ?
C1 N1 C4 N2 -177.3(3) . . . . ?
C1 N1 C4 C3 2.3(4) . . . . ?
C1 N1 C15 C16 -94.2(4) . . . . ?
C1 N1 C15 C20 87.3(4) . . . . ?
C1 C2 C3 C4 0.4(4) . . . . ?
C1 C2 C3 C12 171.3(3) . . . . ?
C1 C2 C5 O1 -58.6(5) . . . . ?
C1 C2 C5 C6 120.6(3) . . . . ?
C2 C3 C4 N1 -1.7(4) . . . . ?
C2 C3 C4 N2 177.8(3) . . . . ?
C2 C3 C12 O2 176.9(3) . . . . ?
C2 C3 C12 O3 -3.5(5) . . . . ?
C2 C5 C6 C7 168.4(3) . . . . ?
C2 C5 C6 C11 -11.7(5) . . . . ?
C3 C2 C5 O1 120.2(4) . . . . ?
C3 C2 C5 C6 -60.7(4) . . . . ?
C4 N1 C1 S1 -175.2(2) . . . . ?
C4 N1 C1 C2 -2.0(4) . . . . ?
C4 N1 C15 C16 92.1(4) . . . . ?
C4 N1 C15 C20 -86.5(4) . . . . ?
C4 C3 C12 O2 -13.6(5) . . . . ?
C4 C3 C12 O3 166.0(3) . . . . ?
C5 C2 C3 C4 -178.5(3) . . . . ?
C5 C2 C3 C12 -7.7(6) . . . . ?
C5 C6 C7 C8 -179.5(3) . . . . ?
C5 C6 C11 C10 -180.0(3) . . . . ?
C6 C7 C8 C9 -0.5(6) . . . . ?
C7 C6 C11 C10 -0.1(5) . . . . ?
C7 C8 C9 C10 -0.1(6) . . . . ?
C8 C9 C10 C11 0.6(6) . . . . ?
C9 C10 C11 C6 -0.5(6) . . . . ?
C11 C6 C7 C8 0.6(5) . . . . ?
C12 O3 C13 C14 -178.8(3) . . . . ?
C12 C3 C4 N1 -173.3(3) . . . . ?
C12 C3 C4 N2 6.2(6) . . . . ?
C13 O3 C12 O2 -4.2(5) . . . . ?
C13 O3 C12 C3 176.1(3) . . . . ?
C15 N1 C1 S1 10.3(4) . . . . ?
C15 N1 C1 C2 -176.5(3) . . . . ?
C15 N1 C4 N2 -2.5(5) . . . . ?
C15 N1 C4 C3 177.0(3) . . . . ?
C15 C16 C17 C18 0.1(7) . . . . ?
C16 C15 C20 C19 -1.5(6) . . . . ?
C16 C17 C18 C19 -2.1(7) . . . . ?
C17 C18 C19 C20 2.3(7) . . . . ?
C18 C19 C20 C15 -0.5(7) . . . . ?
C20 C15 C16 C17 1.6(6) . . . . ?
C21 N3 C24 N4 -175.0(3) . . . . ?
C21 N3 C24 C23 0.1(3) . . . . ?
C21 N3 C35 C36 -119.5(3) . . . . ?
C21 N3 C35 C40 63.2(4) . . . . ?
C21 C22 C23 C24 -0.7(3) . . . . ?
C21 C22 C23 C32 172.7(3) . . . . ?
C21 C22 C25 O4 -85.6(4) . . . . ?
C21 C22 C25 C26 93.0(3) . . . . ?
C22 C23 C24 N3 0.4(3) . . . . ?
C22 C23 C24 N4 175.0(3) . . . . ?
C22 C23 C32 O5 -178.3(3) . . . . ?
C22 C23 C32 O6 0.6(5) . . . . ?
C22 C25 C26 C27 166.7(3) . . . . ?
C22 C25 C26 C31 -15.4(4) . . . . ?
C23 C22 C25 O4 93.8(4) . . . . ?
C23 C22 C25 C26 -87.6(4) . . . . ?
C24 N3 C21 S2 177.7(2) . . . . ?
C24 N3 C21 C22 -0.6(3) . . . . ?
C24 N3 C35 C36 68.9(4) . . . . ?
C24 N3 C35 C40 -108.4(3) . . . . ?
C24 C23 C32 O5 -5.8(5) . . . . ?
C24 C23 C32 O6 173.1(3) . . . . ?
C25 C22 C23 C24 179.8(3) . . . . ?
C25 C22 C23 C32 -6.8(5) . . . . ?
C25 C26 C27 C28 176.6(3) . . . . ?
C25 C26 C31 C30 -175.7(3) . . . . ?
C26 C27 C28 C29 -0.4(5) . . . . ?
C27 C26 C31 C30 2.3(5) . . . . ?
C27 C28 C29 C30 1.4(6) . . . . ?
C28 C29 C30 C31 -0.5(6) . . . . ?
C29 C30 C31 C26 -1.4(5) . . . . ?
C31 C26 C27 C28 -1.4(5) . . . . ?
C32 O6 C33 C34 168.0(3) . . . . ?
C32 C23 C24 N3 -173.6(3) . . . . ?
C32 C23 C24 N4 1.0(5) . . . . ?
C33 O6 C32 O5 1.8(4) . . . . ?
C33 O6 C32 C23 -177.2(3) . . . . ?
C35 N3 C21 S2 5.0(4) . . . . ?
C35 N3 C21 C22 -173.2(3) . . . . ?
C35 N3 C24 N4 -2.0(5) . . . . ?
C35 N3 C24 C23 173.0(3) . . . . ?
C35 C36 C37 C38 -0.6(5) . . . . ?
C36 C35 C40 C39 1.3(5) . . . . ?
C36 C37 C38 C39 0.2(5) . . . . ?
C37 C38 C39 C40 1.0(5) . . . . ?
C38 C39 C40 C35 -1.7(5) . . . . ?
C40 C35 C36 C37 -0.2(5) . . . . ?
